data_7035809
loop_
_publ_author_name
'Senthan, Selvam Amudhan'
'Alexander, Vedamanickam'

_publ_section_title
;
 Synthesis, luminescence, and electrochemical studies of a new series of
 octanuclear ruthenium(ii) complexes of tolylterpyridine appended
 calixresorcarenes.
;
_journal_issue 33
_journal_name_full 'Dalton transactions (Cambridge, England : 2003)'
_journal_page_first 14813
_journal_page_last 14822
_journal_paper_doi 10.1039/c5dt02363g
_journal_volume 44
_journal_year 2015
_chemical_formula_sum 'C40 H54 O12'
_chemical_formula_weight 726.83
_chemical_name_systematic
;
?
;
_space_group_IT_number 13
_symmetry_cell_setting monoclinic
_symmetry_space_group_name_Hall '-P 2yac'
_symmetry_space_group_name_H-M 'P 1 2/n 1'
_atom_sites_solution_hydrogens geom
_atom_sites_solution_primary direct
_atom_sites_solution_secondary difmap
_audit_creation_method SHELXL-97
_audit_update_record
;
2011-02-14 deposited with the CCDC.
2015-07-15 downloaded from the CCDC.
;
_cell_angle_alpha 90.00
_cell_angle_beta 103.146(2)
_cell_angle_gamma 90.00
_cell_formula_units_Z 2
_cell_length_a 13.5771(4)
_cell_length_b 7.9566(3)
_cell_length_c 18.3912(6)
_cell_measurement_reflns_used 4079
_cell_measurement_temperature 293(2)
_cell_measurement_theta_max 25.0
_cell_measurement_theta_min 2.3
_cell_volume 1934.69(11)
_computing_cell_refinement 'APEX2/SAINT (Bruker, 2004)'
_computing_data_collection 'APEX2 (Bruker, 2004)'
_computing_data_reduction 'SAINT/XPREP (Bruker, 2004)'
_computing_molecular_graphics 'ORTEP3 (Farrugia, 1997) and Mercury (Bruno et al., 2002)'
_computing_publication_material 'SHELXL-97 (Sheldrick, 2008)'
_computing_structure_refinement 'SHELXL-97 (Sheldrick, 2008)'
_computing_structure_solution 'SIR92 (Altornare et al., 1993)'
_diffrn_ambient_temperature 293(2)
_diffrn_measured_fraction_theta_full 1.000
_diffrn_measured_fraction_theta_max 1.000
_diffrn_measurement_device_type 'Bruker axs kappa apex2 CCD Diffractometer'
_diffrn_measurement_method '\w and \f scan'
_diffrn_radiation_monochromator graphite
_diffrn_radiation_source 'fine-focus sealed tube'
_diffrn_radiation_type MoK\a
_diffrn_radiation_wavelength 0.71073
_diffrn_reflns_av_R_equivalents 0.0341
_diffrn_reflns_av_sigmaI/netI 0.0266
_diffrn_reflns_limit_h_max 16
_diffrn_reflns_limit_h_min -16
_diffrn_reflns_limit_k_max 9
_diffrn_reflns_limit_k_min -9
_diffrn_reflns_limit_l_max 21
_diffrn_reflns_limit_l_min -21
_diffrn_reflns_number 17344
_diffrn_reflns_theta_full 24.99
_diffrn_reflns_theta_max 24.99
_diffrn_reflns_theta_min 1.69
_diffrn_standards_decay_% 0
_exptl_absorpt_coefficient_mu 0.091
_exptl_absorpt_correction_T_max 0.972
_exptl_absorpt_correction_T_min 0.951
_exptl_absorpt_correction_type multi-scan
_exptl_absorpt_process_details 'SADABS (Bruker, 19990'
_exptl_crystal_colour colourless
_exptl_crystal_density_diffrn 1.248
_exptl_crystal_density_method 'not measured'
_exptl_crystal_description block
_exptl_crystal_F_000 780
_exptl_crystal_size_max 0.30
_exptl_crystal_size_mid 0.20
_exptl_crystal_size_min 0.20
_refine_diff_density_max 0.546
_refine_diff_density_min -0.217
_refine_diff_density_rms 0.076
_refine_ls_extinction_coef 0.014(3)
_refine_ls_extinction_expression Fc^*^=kFc[1+0.001xFc^2^\l^3^/sin(2\q)]^-1/4^
_refine_ls_extinction_method SHELXL
_refine_ls_goodness_of_fit_ref 1.069
_refine_ls_hydrogen_treatment mixed
_refine_ls_matrix_type full
_refine_ls_number_parameters 256
_refine_ls_number_reflns 3407
_refine_ls_number_restraints 5
_refine_ls_restrained_S_all 1.069
_refine_ls_R_factor_all 0.0698
_refine_ls_R_factor_gt 0.0500
_refine_ls_shift/su_max 0.001
_refine_ls_shift/su_mean 0.000
_refine_ls_structure_factor_coef Fsqd
_refine_ls_weighting_details 'calc w=1/[\s^2^(Fo^2^)+(0.1008P)^2^+0.5444P] where P=(Fo^2^+2Fc^2^)/3'
_refine_ls_weighting_scheme calc
_refine_ls_wR_factor_gt 0.1450
_refine_ls_wR_factor_ref 0.1682
_reflns_number_gt 2576
_reflns_number_total 3407
_reflns_threshold_expression >2sigma(I)
_cod_data_source_file c5dt02363g2.cif
_cod_data_source_block shelxl
_cod_depositor_comments 'Adding full bibliography for 7035809--7035811.cif.'
_cod_original_sg_symbol_H-M P2/n
_cod_database_code 7035809

loop_
_symmetry_equiv_pos_as_xyz
'x, y, z'
'-x+1/2, y, -z+1/2'
'-x, -y, -z'
'x-1/2, -y, z-1/2'

loop_
_atom_site_label
_atom_site_type_symbol
_atom_site_fract_x
_atom_site_fract_y
_atom_site_fract_z
_atom_site_U_iso_or_equiv
_atom_site_adp_type
_atom_site_occupancy
_atom_site_symmetry_multiplicity
_atom_site_calc_flag
_atom_site_refinement_flags
C1 C 0.22561(15) 0.2063(3) 0.44477(11) 0.0342(5) Uani 1 1 d .
C2 C 0.31719(16) 0.1247(3) 0.45437(12) 0.0380(5) Uani 1 1 d .
H2 H 0.3245 0.0166 0.4741 0.046 Uiso 1 1 calc R
C3 C 0.39796(15) 0.2031(3) 0.43482(11) 0.0321(5) Uani 1 1 d .
C4 C 0.38954(14) 0.3629(3) 0.40409(10) 0.0286(5) Uani 1 1 d .
C5 C 0.29509(14) 0.4386(3) 0.39324(10) 0.0303(5) Uani 1 1 d .
H5 H 0.2869 0.5444 0.3712 0.036 Uiso 1 1 calc R
C6 C 0.21210(14) 0.3655(3) 0.41339(10) 0.0296(5) Uani 1 1 d .
C7 C 0.10957(15) 0.4517(3) 0.39912(11) 0.0323(5) Uani 1 1 d .
H7 H 0.0774 0.4158 0.4391 0.039 Uiso 1 1 calc R
C8 C 0.11508(17) 0.6432(3) 0.40244(14) 0.0422(6) Uani 1 1 d .
H8A H 0.1607 0.6766 0.4488 0.051 Uiso 1 1 calc R
H8B H 0.1431 0.6836 0.3616 0.051 Uiso 1 1 calc R
C9 C 0.0138(2) 0.7256(4) 0.3977(2) 0.0722(9) Uani 1 1 d .
H9A H -0.0292 0.7048 0.3493 0.108 Uiso 1 1 calc R
H9B H 0.0229 0.8445 0.4051 0.108 Uiso 1 1 calc R
H9C H -0.0169 0.6798 0.4355 0.108 Uiso 1 1 calc R
C10 C 0.04322(14) 0.3862(3) 0.32606(11) 0.0298(5) Uani 1 1 d .
C11 C -0.03170(15) 0.2677(3) 0.32547(11) 0.0339(5) Uani 1 1 d .
C13 C 0.48007(15) 0.4484(3) 0.38385(11) 0.0307(5) Uani 1 1 d .
H13 H 0.5395 0.4174 0.4227 0.037 Uiso 1 1 calc R
C14 C 0.47416(16) 0.6398(3) 0.38408(12) 0.0371(5) Uani 1 1 d .
H14A H 0.4161 0.6756 0.3461 0.044 Uiso 1 1 calc R
H14B H 0.4641 0.6771 0.4321 0.044 Uiso 1 1 calc R
C15 C 0.5684(2) 0.7228(3) 0.36960(16) 0.0554(7) Uani 1 1 d .
H15A H 0.6271 0.6771 0.4030 0.083 Uiso 1 1 calc R
H15B H 0.5653 0.8417 0.3777 0.083 Uiso 1 1 calc R
H15C H 0.5725 0.7022 0.3189 0.083 Uiso 1 1 calc R
C16 C 0.49871(14) 0.3821(3) 0.31015(11) 0.0288(5) Uani 1 1 d .
C17 C 0.57357(15) 0.2647(3) 0.30788(11) 0.0327(5) Uani 1 1 d .
C18 C -0.09042(15) 0.2072(3) 0.25916(12) 0.0363(5) Uani 1 1 d .
H18 H -0.1409 0.1285 0.2597 0.044 Uiso 1 1 calc R
C19 C 0.05855(14) 0.4383(3) 0.25760(11) 0.0281(5) Uani 1 1 d .
H19 H 0.1100 0.5151 0.2571 0.034 Uiso 1 1 calc R
C20 C 0.7500 0.6118(7) 0.2500 0.0989(18) Uani 1 2 d S
C21 C 0.2500 0.9136(5) 0.2500 0.0527(9) Uani 1 2 d S
C22 C 0.1578(3) 1.0062(5) 0.2557(2) 0.1043(15) Uani 1 1 d .
H22A H 0.1051 0.9277 0.2587 0.157 Uiso 1 1 calc R
H22B H 0.1362 1.0761 0.2125 0.157 Uiso 1 1 calc R
H22C H 0.1720 1.0751 0.2997 0.157 Uiso 1 1 calc R
O1 O 0.15099(11) 0.1211(2) 0.46919(9) 0.0480(5) Uani 1 1 d .
H1 H 0.0993 0.1781 0.4613 0.072 Uiso 1 1 calc R
O2 O 0.48850(12) 0.1176(2) 0.44714(9) 0.0441(5) Uani 1 1 d D
O3 O 0.63181(12) 0.2025(2) 0.37391(9) 0.0461(5) Uani 1 1 d D
O4 O -0.04466(12) 0.2097(2) 0.39310(8) 0.0482(5) Uani 1 1 d .
H4 H -0.0907 0.1407 0.3861 0.072 Uiso 1 1 calc R
O5 O 0.7500 0.7931(4) 0.2500 0.0861(10) Uani 1 2 d S
O6 O -0.20480(13) -0.0056(2) 0.38104(9) 0.0480(5) Uani 1 1 d D
O7 O 0.2500 0.7618(3) 0.2500 0.0666(8) Uani 1 2 d S
H6A H -0.194(4) -0.040(6) 0.4241(12) 0.165(17) Uiso 1 1 d D
H3A H 0.684(3) 0.130(6) 0.369(3) 0.17(2) Uiso 1 1 d D
H2A H 0.540(3) 0.152(8) 0.424(3) 0.18(2) Uiso 1 1 d D
H6B H -0.233(4) -0.066(6) 0.3467(18) 0.165(17) Uiso 1 1 d D

loop_
_atom_site_aniso_label
_atom_site_aniso_U_11
_atom_site_aniso_U_22
_atom_site_aniso_U_33
_atom_site_aniso_U_23
_atom_site_aniso_U_13
_atom_site_aniso_U_12
C1 0.0336(11) 0.0424(13) 0.0257(10) 0.0067(9) 0.0049(8) -0.0017(9)
C2 0.0412(12) 0.0376(13) 0.0338(11) 0.0122(9) 0.0054(9) 0.0022(10)
C3 0.0310(11) 0.0391(13) 0.0254(10) 0.0035(9) 0.0044(8) 0.0064(9)
C4 0.0301(10) 0.0343(12) 0.0202(9) -0.0008(8) 0.0033(8) 0.0004(8)
C5 0.0331(11) 0.0311(11) 0.0257(10) 0.0011(8) 0.0046(8) 0.0017(8)
C6 0.0303(10) 0.0364(12) 0.0207(9) 0.0002(8) 0.0032(8) 0.0007(9)
C7 0.0295(10) 0.0426(13) 0.0262(10) 0.0001(9) 0.0092(8) 0.0009(9)
C8 0.0408(12) 0.0432(14) 0.0417(13) -0.0068(10) 0.0073(10) 0.0030(10)
C9 0.0615(18) 0.066(2) 0.090(2) -0.0130(17) 0.0178(16) 0.0135(15)
C10 0.0265(10) 0.0345(12) 0.0281(10) 0.0021(9) 0.0054(8) 0.0037(8)
C11 0.0296(11) 0.0427(13) 0.0309(11) 0.0073(9) 0.0100(8) 0.0008(9)
C13 0.0294(10) 0.0367(12) 0.0244(10) -0.0004(9) 0.0029(8) 0.0010(9)
C14 0.0394(12) 0.0391(13) 0.0333(11) -0.0083(9) 0.0097(9) -0.0027(10)
C15 0.0590(16) 0.0483(16) 0.0625(17) -0.0136(13) 0.0216(13) -0.0181(12)
C16 0.0269(10) 0.0305(11) 0.0290(11) -0.0018(8) 0.0059(8) -0.0017(8)
C17 0.0286(11) 0.0369(12) 0.0316(11) 0.0021(9) 0.0046(8) 0.0019(9)
C18 0.0302(11) 0.0410(13) 0.0382(12) 0.0020(10) 0.0091(9) -0.0078(9)
C19 0.0261(10) 0.0280(11) 0.0303(11) 0.0019(8) 0.0064(8) 0.0016(8)
C20 0.105(4) 0.062(3) 0.143(5) 0.000 0.055(4) 0.000
C21 0.076(3) 0.039(2) 0.0366(19) 0.000 -0.0007(17) 0.000
C22 0.144(4) 0.088(3) 0.073(2) -0.0046(19) 0.008(2) 0.060(3)
O1 0.0350(8) 0.0570(11) 0.0525(10) 0.0234(8) 0.0108(7) -0.0003(7)
O2 0.0372(9) 0.0496(10) 0.0472(10) 0.0160(8) 0.0132(7) 0.0144(7)
O3 0.0378(9) 0.0616(12) 0.0371(9) 0.0111(8) 0.0048(7) 0.0180(8)
O4 0.0419(9) 0.0669(12) 0.0351(9) 0.0145(8) 0.0076(7) -0.0151(8)
O5 0.106(3) 0.065(2) 0.093(2) 0.000 0.034(2) 0.000
O6 0.0449(10) 0.0559(11) 0.0452(10) 0.0132(8) 0.0144(8) 0.0006(8)
O7 0.0604(17) 0.0433(17) 0.094(2) 0.000 0.0133(15) 0.000

loop_
_atom_type_symbol
_atom_type_description
_atom_type_scat_dispersion_real
_atom_type_scat_dispersion_imag
_atom_type_scat_source
C C 0.0033 0.0016 'International Tables Vol C Tables 4.2.6.8 and 6.1.1.4'
H H 0.0000 0.0000 'International Tables Vol C Tables 4.2.6.8 and 6.1.1.4'
O O 0.0106 0.0060 'International Tables Vol C Tables 4.2.6.8 and 6.1.1.4'

loop_
_geom_angle_atom_site_label_1
_geom_angle_atom_site_label_2
_geom_angle_atom_site_label_3
_geom_angle
_geom_angle_site_symmetry_1
_geom_angle_site_symmetry_3
O1 C1 C2 115.84(19) . .
O1 C1 C6 123.24(19) . .
C2 C1 C6 120.91(19) . .
C1 C2 C3 120.1(2) . .
C1 C2 H2 119.9 . .
C3 C2 H2 119.9 . .
O2 C3 C2 117.85(19) . .
O2 C3 C4 120.51(18) . .
C2 C3 C4 121.65(19) . .
C3 C4 C5 116.38(18) . .
C3 C4 C13 120.89(17) . .
C5 C4 C13 122.73(18) . .
C4 C5 C6 123.9(2) . .
C4 C5 H5 118.1 . .
C6 C5 H5 118.1 . .
C1 C6 C5 117.01(19) . .
C1 C6 C7 120.86(18) . .
C5 C6 C7 122.09(19) . .
C6 C7 C8 114.12(18) . .
C6 C7 C10 109.37(16) . .
C8 C7 C10 112.89(18) . .
C6 C7 H7 106.7 . .
C8 C7 H7 106.7 . .
C10 C7 H7 106.7 . .
C9 C8 C7 113.3(2) . .
C9 C8 H8A 108.9 . .
C7 C8 H8A 108.9 . .
C9 C8 H8B 108.9 . .
C7 C8 H8B 108.9 . .
H8A C8 H8B 107.7 . .
C8 C9 H9A 109.5 . .
C8 C9 H9B 109.5 . .
H9A C9 H9B 109.5 . .
C8 C9 H9C 109.5 . .
H9A C9 H9C 109.5 . .
H9B C9 H9C 109.5 . .
C11 C10 C19 117.28(18) . .
C11 C10 C7 121.58(18) . .
C19 C10 C7 121.09(18) . .
O4 C11 C18 120.95(19) . .
O4 C11 C10 117.78(18) . .
C18 C11 C10 121.26(19) . .
C4 C13 C14 113.56(17) . .
C4 C13 C16 111.58(16) . .
C14 C13 C16 111.52(17) . .
C4 C13 H13 106.6 . .
C14 C13 H13 106.6 . .
C16 C13 H13 106.6 . .
C15 C14 C13 112.79(19) . .
C15 C14 H14A 109.0 . .
C13 C14 H14A 109.0 . .
C15 C14 H14B 109.0 . .
C13 C14 H14B 109.0 . .
H14A C14 H14B 107.8 . .
C14 C15 H15A 109.5 . .
C14 C15 H15B 109.5 . .
H15A C15 H15B 109.5 . .
C14 C15 H15C 109.5 . .
H15A C15 H15C 109.5 . .
H15B C15 H15C 109.5 . .
C19 C16 C17 117.10(18) 2 .
C19 C16 C13 120.95(18) 2 .
C17 C16 C13 121.96(17) . .
O3 C17 C18 119.22(19) . 2
O3 C17 C16 119.42(18) . .
C18 C17 C16 121.36(18) 2 .
C17 C18 C11 119.5(2) 2 .
C17 C18 H18 120.2 2 .
C11 C18 H18 120.2 . .
C16 C19 C10 123.47(19) 2 .
C16 C19 H19 118.3 2 .
C10 C19 H19 118.3 . .
O7 C21 C22 119.9(2) . 2
O7 C21 C22 119.9(2) . .
C22 C21 C22 120.1(5) 2 .
C21 C22 H22A 109.5 . .
C21 C22 H22B 109.5 . .
H22A C22 H22B 109.5 . .
C21 C22 H22C 109.5 . .
H22A C22 H22C 109.5 . .
H22B C22 H22C 109.5 . .
C1 O1 H1 109.5 . .
C3 O2 H2A 121(4) . .
C17 O3 H3A 116(3) . .
C11 O4 H4 109.5 . .
H6A O6 H6B 120(3) . .

loop_
_geom_bond_atom_site_label_1
_geom_bond_atom_site_label_2
_geom_bond_distance
_geom_bond_site_symmetry_2
C1 O1 1.377(3) .
C1 C2 1.378(3) .
C1 C6 1.387(3) .
C2 C3 1.378(3) .
C2 H2 0.9300 .
C3 O2 1.378(2) .
C3 C4 1.386(3) .
C4 C5 1.390(3) .
C4 C13 1.523(3) .
C5 C6 1.391(3) .
C5 H5 0.9300 .
C6 C7 1.520(3) .
C7 C8 1.526(3) .
C7 C10 1.529(3) .
C7 H7 0.9800 .
C8 C9 1.508(4) .
C8 H8A 0.9700 .
C8 H8B 0.9700 .
C9 H9A 0.9600 .
C9 H9B 0.9600 .
C9 H9C 0.9600 .
C10 C11 1.385(3) .
C10 C19 1.386(3) .
C11 O4 1.375(3) .
C11 C18 1.383(3) .
C13 C14 1.525(3) .
C13 C16 1.528(3) .
C13 H13 0.9800 .
C14 C15 1.516(3) .
C14 H14A 0.9700 .
C14 H14B 0.9700 .
C15 H15A 0.9600 .
C15 H15B 0.9600 .
C15 H15C 0.9600 .
C16 C19 1.384(3) 2
C16 C17 1.388(3) .
C17 O3 1.381(2) .
C17 C18 1.382(3) 2
C18 C17 1.382(3) 2
C18 H18 0.9300 .
C19 C16 1.384(3) 2
C19 H19 0.9300 .
C20 O5 1.442(6) .
C21 O7 1.207(4) .
C21 C22 1.478(4) 2
C21 C22 1.478(4) .
C22 H22A 0.9600 .
C22 H22B 0.9600 .
C22 H22C 0.9600 .
O1 H1 0.8200 .
O2 H2A 0.937(10) .
O3 H3A 0.932(10) .
O4 H4 0.8200 .
O6 H6A 0.818(19) .
O6 H6B 0.817(18) .

loop_
_geom_hbond_atom_site_label_D
_geom_hbond_atom_site_label_H
_geom_hbond_atom_site_label_A
_geom_hbond_distance_DH
_geom_hbond_distance_HA
_geom_hbond_distance_DA
_geom_hbond_angle_DHA
_geom_hbond_site_symmetry_A
O1 H1 O4 0.82 2.08 2.797(2) 145.2 .
O4 H4 O6 0.82 1.92 2.737(2) 172.0 .
O6 H6A O1 0.818(19) 2.023(19) 2.837(2) 174(5) 3_556
O3 H3A O6 0.932(10) 1.829(15) 2.747(2) 168(5) 1_655
O2 H2A O3 0.937(10) 1.758(12) 2.692(2) 175(6) .
O6 H6B O5 0.817(18) 2.07(3) 2.842(3) 158(5) 1_445

loop_
_geom_torsion_atom_site_label_1
_geom_torsion_atom_site_label_2
_geom_torsion_atom_site_label_3
_geom_torsion_atom_site_label_4
_geom_torsion
_geom_torsion_site_symmetry_1
_geom_torsion_site_symmetry_4
O1 C1 C2 C3 -177.03(19) . .
C6 C1 C2 C3 2.0(3) . .
C1 C2 C3 O2 178.52(19) . .
C1 C2 C3 C4 -1.1(3) . .
O2 C3 C4 C5 179.55(17) . .
C2 C3 C4 C5 -0.8(3) . .
O2 C3 C4 C13 -0.5(3) . .
C2 C3 C4 C13 179.12(18) . .
C3 C4 C5 C6 2.1(3) . .
C13 C4 C5 C6 -177.87(18) . .
O1 C1 C6 C5 178.13(18) . .
C2 C1 C6 C5 -0.8(3) . .
O1 C1 C6 C7 -4.3(3) . .
C2 C1 C6 C7 176.80(19) . .
C4 C5 C6 C1 -1.3(3) . .
C4 C5 C6 C7 -178.83(17) . .
C1 C6 C7 C8 151.0(2) . .
C5 C6 C7 C8 -31.6(3) . .
C1 C6 C7 C10 -81.5(2) . .
C5 C6 C7 C10 96.0(2) . .
C6 C7 C8 C9 -172.9(2) . .
C10 C7 C8 C9 61.4(3) . .
C6 C7 C10 C11 101.7(2) . .
C8 C7 C10 C11 -130.1(2) . .
C6 C7 C10 C19 -75.6(2) . .
C8 C7 C10 C19 52.6(3) . .
C19 C10 C11 O4 177.27(18) . .
C7 C10 C11 O4 -0.2(3) . .
C19 C10 C11 C18 -1.6(3) . .
C7 C10 C11 C18 -179.03(19) . .
C3 C4 C13 C14 -154.43(19) . .
C5 C4 C13 C14 25.5(3) . .
C3 C4 C13 C16 78.5(2) . .
C5 C4 C13 C16 -101.6(2) . .
C4 C13 C14 C15 175.64(18) . .
C16 C13 C14 C15 -57.3(2) . .
C4 C13 C16 C19 79.6(2) . 2
C14 C13 C16 C19 -48.6(2) . 2
C4 C13 C16 C17 -100.9(2) . .
C14 C13 C16 C17 131.0(2) . .
C19 C16 C17 O3 -179.00(18) 2 .
C13 C16 C17 O3 1.5(3) . .
C19 C16 C17 C18 0.3(3) 2 2
C13 C16 C17 C18 -179.2(2) . 2
O4 C11 C18 C17 -178.2(2) . 2
C10 C11 C18 C17 0.6(3) . 2
C11 C10 C19 C16 2.0(3) . 2
C7 C10 C19 C16 179.47(18) . 2
